data_2210663
loop_
_publ_author_name
'Shan Liu'
'Hong-Jun Zhu'
'Wei Zheng'
'Rui Liu'
'Shui-Ping Deng'

_publ_section_title
;
 2,5-Dibenzoylterephthalic acid acetic acid disolvate
;
_journal_coeditor_code HK2134
_journal_issue 10
_journal_name_full 'Acta Crystallographica Section E'
_journal_page_first o4723
_journal_page_last o4724
_journal_paper_doi 10.1107/S1600536806038827
_journal_volume 62
_journal_year 2006
_chemical_formula_iupac 'C22 H14 O6 , 2C2 H4 O2'
_chemical_formula_moiety 'C22 H14 O6 , 2C2 H4 O2'
_chemical_formula_sum 'C26 H22 O10'
_chemical_formula_weight 494.44
_chemical_name_systematic
;
2,5-Dibenzoylterephthalic acid acetic acid disolvate
;
_space_group_IT_number 2
_symmetry_cell_setting triclinic
_symmetry_space_group_name_Hall '-P 1'
_symmetry_space_group_name_H-M 'P -1'
_atom_sites_solution_hydrogens geom
_atom_sites_solution_primary direct
_atom_sites_solution_secondary difmap
_audit_creation_method SHELXL97
_cell_angle_alpha 79.60(3)
_cell_angle_beta 78.92(3)
_cell_angle_gamma 83.76(3)
_cell_formula_units_Z 1
_cell_length_a 5.6380(11)
_cell_length_b 9.889(2)
_cell_length_c 11.387(2)
_cell_measurement_reflns_used 25
_cell_measurement_temperature 298(2)
_cell_measurement_theta_max 12
_cell_measurement_theta_min 9
_cell_volume 611.0(2)
_computing_cell_refinement 'CAD-4 Software'
_computing_data_collection 'CAD-4 Software (Enraf--Nonius, 1985)'
_computing_data_reduction 'XCAD4 (Harms & Wocadlo, 1995)'
_computing_molecular_graphics 'SHELXTL (Bruker, 2000)'
_computing_publication_material SHELXTL
_computing_structure_refinement 'SHELXL97 (Sheldrick, 1997)'
_computing_structure_solution 'SHELXS97 (Sheldrick, 1997)'
_diffrn_ambient_temperature 298(2)
_diffrn_measured_fraction_theta_full 1.000
_diffrn_measured_fraction_theta_max 1.000
_diffrn_measurement_device_type 'Enraf--Nonius CAD-4'
_diffrn_measurement_method \w/2\q
_diffrn_radiation_monochromator graphite
_diffrn_radiation_source 'fine-focus sealed tube'
_diffrn_radiation_type MoK\a
_diffrn_radiation_wavelength 0.71073
_diffrn_reflns_av_R_equivalents 0.0000
_diffrn_reflns_av_sigmaI/netI 0.0480
_diffrn_reflns_limit_h_max 6
_diffrn_reflns_limit_h_min -6
_diffrn_reflns_limit_k_max 12
_diffrn_reflns_limit_k_min -11
_diffrn_reflns_limit_l_max 14
_diffrn_reflns_limit_l_min 0
_diffrn_reflns_number 2388
_diffrn_reflns_theta_full 25.97
_diffrn_reflns_theta_max 25.97
_diffrn_reflns_theta_min 1.85
_diffrn_standards_decay_% 0
_diffrn_standards_interval_time 120
_diffrn_standards_number 3
_exptl_absorpt_coefficient_mu 0.104
_exptl_absorpt_correction_T_max 0.9794
_exptl_absorpt_correction_T_min 0.9594
_exptl_absorpt_correction_type psi-scan
_exptl_absorpt_process_details '(North <i>et al.</i>,  1968)'
_exptl_crystal_colour colourless
_exptl_crystal_density_diffrn 1.344
_exptl_crystal_density_method 'not measured'
_exptl_crystal_description block
_exptl_crystal_F_000 258
_exptl_crystal_size_max 0.40
_exptl_crystal_size_mid 0.20
_exptl_crystal_size_min 0.20
_refine_diff_density_max 0.162
_refine_diff_density_min -0.177
_refine_ls_extinction_method none
_refine_ls_goodness_of_fit_ref 0.977
_refine_ls_hydrogen_treatment constr
_refine_ls_matrix_type full
_refine_ls_number_parameters 164
_refine_ls_number_reflns 2388
_refine_ls_number_restraints 0
_refine_ls_restrained_S_all 0.977
_refine_ls_R_factor_all 0.0975
_refine_ls_R_factor_gt 0.0572
_refine_ls_shift/su_max 0.000
_refine_ls_shift/su_mean 0.000
_refine_ls_structure_factor_coef Fsqd
_refine_ls_weighting_details 'calc w = 1/[\s^2^(Fo^2^)+(0.09P)^2^] where P=(Fo^2^+2Fc^2^)/3'
_refine_ls_weighting_scheme calc
_refine_ls_wR_factor_gt 0.1469
_refine_ls_wR_factor_ref 0.1685
_reflns_number_gt 1453
_reflns_number_total 2388
_reflns_threshold_expression I>2\s(I)
_cod_data_source_file hk2134.cif
_cod_data_source_block I
_cod_database_code 2210663
_cod_database_fobs_code 2210663

loop_
_symmetry_equiv_pos_as_xyz
'x, y, z'
'-x, -y, -z'

loop_
_atom_site_type_symbol
_atom_site_label
_atom_site_fract_x
_atom_site_fract_y
_atom_site_fract_z
_atom_site_U_iso_or_equiv
_atom_site_adp_type
_atom_site_calc_flag
_atom_site_refinement_flags
_atom_site_occupancy
O O1 0.4308(4) 0.7611(2) 0.46037(19) 0.0714(6) Uani d . 1
O O2 0.2457(3) 0.34137(19) 0.76825(16) 0.0561(5) Uani d . 1
H H2B 0.3492 0.3286 0.8116 0.084 Uiso calc R 1
O O3 0.4262(4) 0.53679(19) 0.69827(17) 0.0576(5) Uani d . 1
C C1 0.2532(6) 0.9244(3) 0.6413(3) 0.0591(8) Uani d . 1
H H1A 0.4086 0.9381 0.5979 0.071 Uiso calc R 1
C C2 0.1484(7) 1.0088(3) 0.7233(3) 0.0716(9) Uani d . 1
H H2A 0.2333 1.0789 0.7360 0.086 Uiso calc R 1
C C3 -0.0811(7) 0.9900(3) 0.7866(3) 0.0787(11) Uani d . 1
H H3A -0.1526 1.0486 0.8409 0.094 Uiso calc R 1
C C4 -0.2075(6) 0.8847(4) 0.7704(3) 0.0722(9) Uani d . 1
H H4A -0.3620 0.8713 0.8150 0.087 Uiso calc R 1
C C5 -0.1023(5) 0.7988(3) 0.6870(2) 0.0539(7) Uani d . 1
H H5A -0.1870 0.7285 0.6746 0.065 Uiso calc R 1
C C6 0.1294(5) 0.8190(2) 0.6227(2) 0.0431(6) Uani d . 1
C C7 0.2782(4) 0.4523(3) 0.6933(2) 0.0435(6) Uani d . 1
C C8 0.2459(5) 0.7322(3) 0.5315(2) 0.0457(6) Uani d . 1
C C9 0.1213(4) 0.6080(3) 0.5193(2) 0.0408(6) Uani d . 1
C C10 0.1316(4) 0.4806(2) 0.5944(2) 0.0409(6) Uani d . 1
C C11 0.0101(5) 0.3752(3) 0.5741(2) 0.0455(6) Uani d . 1
H H11A 0.0169 0.2904 0.6248 0.055 Uiso calc R 1
O O4 0.5524(4) 0.2728(2) 0.9206(2) 0.0761(7) Uani d . 1
O O5 0.6987(4) 0.4786(2) 0.87190(18) 0.0693(6) Uani d . 1
H H5B 0.6101 0.4875 0.8213 0.104 Uiso calc R 1
C C12 0.8432(6) 0.3204(4) 1.0292(3) 0.0746(9) Uani d . 1
H H12A 0.7463 0.2844 1.1051 0.112 Uiso calc R 1
H H12B 0.9158 0.4006 1.0380 0.112 Uiso calc R 1
H H12C 0.9682 0.2516 1.0054 0.112 Uiso calc R 1
C C13 0.6874(5) 0.3584(3) 0.9348(2) 0.0550(7) Uani d . 1

loop_
_atom_site_aniso_label
_atom_site_aniso_U_11
_atom_site_aniso_U_22
_atom_site_aniso_U_33
_atom_site_aniso_U_12
_atom_site_aniso_U_13
_atom_site_aniso_U_23
O1 0.0554(13) 0.0830(15) 0.0741(14) -0.0221(11) 0.0045(11) -0.0151(12)
O2 0.0595(12) 0.0610(12) 0.0512(11) -0.0098(10) -0.0240(9) 0.0006(9)
O3 0.0590(12) 0.0525(11) 0.0673(12) -0.0059(9) -0.0279(10) -0.0067(9)
C1 0.068(2) 0.0463(15) 0.0663(18) -0.0147(14) -0.0232(15) 0.0010(14)
C2 0.094(3) 0.0463(17) 0.087(2) -0.0068(17) -0.040(2) -0.0154(16)
C3 0.097(3) 0.061(2) 0.089(2) 0.0253(19) -0.040(2) -0.0350(19)
C4 0.0526(18) 0.087(2) 0.080(2) 0.0086(16) -0.0105(16) -0.0297(19)
C5 0.0420(15) 0.0573(17) 0.0663(18) -0.0045(13) -0.0100(13) -0.0194(14)
C6 0.0446(14) 0.0385(13) 0.0483(14) -0.0016(11) -0.0159(11) -0.0055(11)
C7 0.0431(14) 0.0430(14) 0.0446(14) 0.0032(11) -0.0108(11) -0.0085(12)
C8 0.0395(14) 0.0492(15) 0.0492(14) -0.0030(11) -0.0150(12) -0.0028(12)
C9 0.0349(13) 0.0474(14) 0.0413(13) 0.0009(10) -0.0072(11) -0.0123(11)
C10 0.0380(13) 0.0455(14) 0.0409(13) 0.0007(11) -0.0095(11) -0.0115(11)
C11 0.0507(15) 0.0431(14) 0.0439(14) 0.0011(12) -0.0143(12) -0.0063(11)
O4 0.0871(16) 0.0680(14) 0.0820(15) -0.0102(12) -0.0425(13) -0.0038(12)
O5 0.0718(14) 0.0687(14) 0.0695(13) -0.0067(11) -0.0297(11) 0.0022(11)
C12 0.068(2) 0.090(2) 0.067(2) -0.0034(18) -0.0288(16) 0.0010(17)
C13 0.0523(17) 0.0616(18) 0.0512(16) -0.0001(14) -0.0155(13) -0.0054(14)

loop_
_atom_type_symbol
_atom_type_description
_atom_type_scat_dispersion_real
_atom_type_scat_dispersion_imag
_atom_type_scat_source
C C 0.0033 0.0016 'International Tables Vol C Tables 4.2.6.8 and 6.1.1.4'
H H 0.0000 0.0000 'International Tables Vol C Tables 4.2.6.8 and 6.1.1.4'
O O 0.0106 0.0060 'International Tables Vol C Tables 4.2.6.8 and 6.1.1.4'

loop_
_geom_angle_atom_site_label_1
_geom_angle_atom_site_label_2
_geom_angle_atom_site_label_3
_geom_angle_site_symmetry_1
_geom_angle_site_symmetry_3
_geom_angle
C7 O2 H2B . . 109.5
C2 C1 C6 . . 120.5(3)
C2 C1 H1A . . 119.8
C6 C1 H1A . . 119.8
C3 C2 C1 . . 120.0(3)
C3 C2 H2A . . 120.0
C1 C2 H2A . . 120.0
C2 C3 C4 . . 120.6(3)
C2 C3 H3A . . 119.7
C4 C3 H3A . . 119.7
C3 C4 C5 . . 119.6(3)
C3 C4 H4A . . 120.2
C5 C4 H4A . . 120.2
C6 C5 C4 . . 119.4(3)
C6 C5 H5A . . 120.3
C4 C5 H5A . . 120.3
C1 C6 C5 . . 119.8(3)
C1 C6 C8 . . 118.9(2)
C5 C6 C8 . . 121.3(2)
O3 C7 O2 . . 123.6(2)
O3 C7 C10 . . 119.6(2)
O2 C7 C10 . . 116.8(2)
O1 C8 C6 . . 122.5(2)
O1 C8 C9 . . 118.3(2)
C6 C8 C9 . . 119.0(2)
C11 C9 C10 2_566 . 118.7(2)
C11 C9 C8 2_566 . 116.7(2)
C10 C9 C8 . . 124.6(2)
C11 C10 C9 . . 119.2(2)
C11 C10 C7 . . 118.8(2)
C9 C10 C7 . . 122.0(2)
C10 C11 C9 . 2_566 122.1(2)
C10 C11 H11A . . 119.0
C9 C11 H11A 2_566 . 119.0
C13 O5 H5B . . 109.5
C13 C12 H12A . . 109.5
C13 C12 H12B . . 109.5
H12A C12 H12B . . 109.5
C13 C12 H12C . . 109.5
H12A C12 H12C . . 109.5
H12B C12 H12C . . 109.5
O4 C13 O5 . . 123.0(3)
O4 C13 C12 . . 119.4(3)
O5 C13 C12 . . 117.7(3)

loop_
_geom_bond_atom_site_label_1
_geom_bond_atom_site_label_2
_geom_bond_site_symmetry_2
_geom_bond_distance
O1 C8 . 1.217(3)
O2 C7 . 1.270(3)
O2 H2B . 0.8200
O3 C7 . 1.259(3)
C1 C2 . 1.371(4)
C1 C6 . 1.383(3)
C1 H1A . 0.9300
C2 C3 . 1.369(5)
C2 H2A . 0.9300
C3 C4 . 1.380(5)
C3 H3A . 0.9300
C4 C5 . 1.393(4)
C4 H4A . 0.9300
C5 C6 . 1.386(4)
C5 H5A . 0.9300
C6 C8 . 1.477(4)
C7 C10 . 1.491(3)
C8 C9 . 1.520(3)
C9 C11 2_566 1.386(3)
C9 C10 . 1.392(3)
C10 C11 . 1.383(3)
C11 C9 2_566 1.386(3)
C11 H11A . 0.9300
O4 C13 . 1.250(3)
O5 C13 . 1.273(3)
O5 H5B . 0.8200
C12 C13 . 1.488(4)
C12 H12A . 0.9600
C12 H12B . 0.9600
C12 H12C . 0.9600

loop_
_geom_hbond_atom_site_label_D
_geom_hbond_atom_site_label_H
_geom_hbond_atom_site_label_A
_geom_hbond_distance_DH
_geom_hbond_distance_HA
_geom_hbond_distance_DA
_geom_hbond_angle_DHA
_geom_hbond_publ_flag
O2 H2B O4 0.8200 1.8200 2.633(3) 170.00 yes
O5 H5B O3 0.8200 1.8600 2.677(3) 171.00 yes

loop_
_geom_torsion_atom_site_label_1
_geom_torsion_atom_site_label_2
_geom_torsion_atom_site_label_3
_geom_torsion_atom_site_label_4
_geom_torsion_site_symmetry_1
_geom_torsion_site_symmetry_4
_geom_torsion
C6 C1 C2 C3 . . -0.7(4)
C1 C2 C3 C4 . . 1.3(5)
C2 C3 C4 C5 . . -1.4(5)
C3 C4 C5 C6 . . 1.0(5)
C2 C1 C6 C5 . . 0.2(4)
C2 C1 C6 C8 . . 178.6(3)
C4 C5 C6 C1 . . -0.4(4)
C4 C5 C6 C8 . . -178.7(3)
C1 C6 C8 O1 . . -10.6(4)
C5 C6 C8 O1 . . 167.8(3)
C1 C6 C8 C9 . . 174.2(2)
C5 C6 C8 C9 . . -7.4(4)
O1 C8 C9 C11 . 2_566 -76.2(3)
C6 C8 C9 C11 . 2_566 99.2(3)
O1 C8 C9 C10 . . 103.5(3)
C6 C8 C9 C10 . . -81.0(3)
C11 C9 C10 C11 2_566 . -0.3(4)
C8 C9 C10 C11 . . 180.0(2)
C11 C9 C10 C7 2_566 . 177.2(2)
C8 C9 C10 C7 . . -2.6(4)
O3 C7 C10 C11 . . 166.2(2)
O2 C7 C10 C11 . . -13.3(3)
O3 C7 C10 C9 . . -11.2(3)
O2 C7 C10 C9 . . 169.3(2)
C9 C10 C11 C9 . 2_566 0.3(4)
C7 C10 C11 C9 . 2_566 -177.2(2)
